data_4118165
loop_
_publ_author_name
'Henning Arp'
'Judith Baumgartner'
'Christoph Marschner'
'Patrick Zark'
'Thomas M\"uller'

_publ_section_title
;
 Coordination Chemistry of Cyclic Disilylated Stannylenes and Plumbylenes
 to Group 4 Metallocenes
;
_journal_name_full 'Journal of the American Chemical Society'
_journal_page_first 10864
_journal_page_last 10875
_journal_paper_doi 10.1021/ja301547x
_journal_volume 134
_journal_year 2012
_chemical_formula_sum 'C32 H73 P Pb Si8 Zr'
_chemical_formula_weight 1012.00
_chemical_name_systematic
; 
 ? 
;
_space_group_IT_number 2
_symmetry_cell_setting triclinic
_symmetry_space_group_name_Hall '-P 1'
_symmetry_space_group_name_H-M 'P -1'
_atom_sites_solution_hydrogens geom
_atom_sites_solution_primary direct
_atom_sites_solution_secondary difmap
_audit_creation_method SHELXL-97
_cell_angle_alpha 84.33(3)
_cell_angle_beta 84.13(3)
_cell_angle_gamma 66.64(3)
_cell_formula_units_Z 2
_cell_length_a 11.983(2)
_cell_length_b 12.362(3)
_cell_length_c 19.723(4)
_cell_measurement_reflns_used 2687
_cell_measurement_temperature 118(2)
_cell_measurement_theta_max 47.671
_cell_measurement_theta_min 5.384
_cell_volume 2662.7(11)
_computing_cell_refinement 'Bruker XSCANS'
_computing_data_collection 'Bruker XSCANS'
_computing_data_reduction 'Bruker SHELXTL'
_computing_molecular_graphics 'Bruker SHELXTL'
_computing_publication_material 'Bruker SHELXTL'
_computing_structure_refinement 'SHELXL-97 (Sheldrick, 1997)'
_computing_structure_solution 'SHELXS-97 (Sheldrick, 1990)'
_diffrn_ambient_temperature 118(2)
_diffrn_measured_fraction_theta_full 0.986
_diffrn_measured_fraction_theta_max 0.986
_diffrn_measurement_device_type 'Bruker P4'
_diffrn_measurement_method '\w scans'
_diffrn_radiation_monochromator graphite
_diffrn_radiation_source 'fine-focus sealed tube'
_diffrn_radiation_type MoK\a
_diffrn_radiation_wavelength 0.71073
_diffrn_reflns_av_R_equivalents 0.0884
_diffrn_reflns_av_sigmaI/netI 0.1519
_diffrn_reflns_limit_h_max 14
_diffrn_reflns_limit_h_min -14
_diffrn_reflns_limit_k_max 14
_diffrn_reflns_limit_k_min -15
_diffrn_reflns_limit_l_max 24
_diffrn_reflns_limit_l_min -24
_diffrn_reflns_number 20748
_diffrn_reflns_theta_full 26.00
_diffrn_reflns_theta_max 26.00
_diffrn_reflns_theta_min 2.02
_exptl_absorpt_coefficient_mu 3.581
_exptl_absorpt_correction_T_max 0.5981
_exptl_absorpt_correction_T_min 0.3431
_exptl_absorpt_correction_type multi-scan
_exptl_absorpt_process_details SADABS
_exptl_crystal_colour red
_exptl_crystal_density_diffrn 1.262
_exptl_crystal_description plates
_exptl_crystal_F_000 1028
_exptl_crystal_size_max 0.38
_exptl_crystal_size_mid 0.22
_exptl_crystal_size_min 0.16
_refine_diff_density_max 3.952
_refine_diff_density_min -4.521
_refine_diff_density_rms 0.257
_refine_ls_extinction_method none
_refine_ls_goodness_of_fit_ref 1.086
_refine_ls_hydrogen_treatment constr
_refine_ls_matrix_type full
_refine_ls_number_parameters 407
_refine_ls_number_reflns 10319
_refine_ls_number_restraints 30
_refine_ls_restrained_S_all 1.085
_refine_ls_R_factor_all 0.1250
_refine_ls_R_factor_gt 0.0952
_refine_ls_shift/su_max 0.005
_refine_ls_shift/su_mean 0.000
_refine_ls_structure_factor_coef Fsqd
_refine_ls_weighting_details 'calc w=1/[\s^2^(Fo^2^)+(0.0764P)^2^+19.7553P] where P=(Fo^2^+2Fc^2^)/3'
_refine_ls_weighting_scheme calc
_refine_ls_wR_factor_gt 0.1904
_refine_ls_wR_factor_ref 0.2038
_reflns_number_gt 7779
_reflns_number_total 10319
_reflns_threshold_expression >2sigma(I)
_cod_data_source_file ja301547x_si_002_5.cif
_cod_data_source_block 9_785j
_cod_original_cell_volume 2662.7(10)
_cod_database_code 4118165

loop_
_symmetry_equiv_pos_as_xyz
'x, y, z'
'-x, -y, -z'

loop_
_atom_site_label
_atom_site_type_symbol
_atom_site_fract_x
_atom_site_fract_y
_atom_site_fract_z
_atom_site_U_iso_or_equiv
_atom_site_adp_type
_atom_site_occupancy
_atom_site_symmetry_multiplicity
_atom_site_calc_flag
_atom_site_refinement_flags
Zr1 Zr 0.21250(12) 0.75897(11) 0.41691(7) 0.0193(3) Uani 1 1 d .
Pb1 Pb 0.30963(5) 0.86676(4) 0.30719(3) 0.01198(15) Uani 1 1 d .
P1 P 0.2939(4) 0.5563(4) 0.3505(3) 0.0425(13) Uani 1 1 d .
Si1 Si 0.1991(4) 1.0359(3) 0.2104(2) 0.0199(8) Uani 1 1 d .
Si2 Si 0.3499(4) 1.0995(3) 0.1585(2) 0.0225(9) Uani 1 1 d .
Si3 Si 0.5333(3) 0.9336(3) 0.1629(2) 0.0207(9) Uani 1 1 d .
Si4 Si 0.5403(3) 0.8538(3) 0.2764(2) 0.0187(8) Uani 1 1 d .
Si5 Si 0.1107(4) 0.9881(4) 0.1231(2) 0.0295(10) Uani 1 1 d .
Si6 Si 0.0485(4) 1.2039(4) 0.2588(2) 0.0259(9) Uani 1 1 d .
Si7 Si 0.7045(4) 0.6680(3) 0.2719(2) 0.0228(9) Uani 1 1 d .
Si8 Si 0.5899(4) 0.9635(4) 0.3507(2) 0.0228(9) Uani 1 1 d .
C1 C 0.0283(12) 0.8453(12) 0.3480(7) 0.020(3) Uani 1 1 d U
H1 H 0.0385 0.8578 0.2999 0.024 Uiso 1 1 calc R
C2 C 0.0171(12) 0.9243(12) 0.3984(7) 0.023(3) Uani 1 1 d U
H2 H 0.0183 1.0008 0.3896 0.028 Uiso 1 1 calc R
C3 C 0.0043(13) 0.8717(13) 0.4621(8) 0.026(3) Uani 1 1 d .
H3 H -0.0049 0.9060 0.5045 0.031 Uiso 1 1 calc R
C4 C 0.0072(13) 0.7576(15) 0.4538(9) 0.038(4) Uani 1 1 d .
H4 H 0.0009 0.7017 0.4890 0.046 Uiso 1 1 calc R
C5 C 0.0210(13) 0.7445(14) 0.3847(8) 0.029(4) Uani 1 1 d U
H5 H 0.0250 0.6764 0.3643 0.035 Uiso 1 1 calc R
C6 C 0.3594(14) 0.8049(14) 0.4806(7) 0.026(3) Uani 1 1 d U
H6 H 0.3816 0.8691 0.4643 0.032 Uiso 1 1 calc R
C7 C 0.4234(13) 0.6848(11) 0.4607(6) 0.016(3) Uani 1 1 d .
H7 H 0.4933 0.6551 0.4298 0.019 Uiso 1 1 calc R
C8 C 0.3589(14) 0.6223(14) 0.4975(8) 0.028(3) Uani 1 1 d .
H8 H 0.3795 0.5400 0.4959 0.034 Uiso 1 1 calc R
C9 C 0.2604(14) 0.6978(14) 0.5367(9) 0.033(4) Uani 1 1 d .
H9 H 0.2032 0.6754 0.5651 0.040 Uiso 1 1 calc R
C10 C 0.2593(12) 0.8136(14) 0.5274(7) 0.026(3) Uani 1 1 d .
H10 H 0.2031 0.8823 0.5483 0.031 Uiso 1 1 calc R
C11 C 0.4603(12) 0.4836(12) 0.3400(8) 0.026(3) Uani 1 1 d .
H11A H 0.4906 0.5399 0.3133 0.031 Uiso 1 1 calc R
H11B H 0.4917 0.4707 0.3859 0.031 Uiso 1 1 calc R
C12 C 0.5172(16) 0.3686(16) 0.3067(11) 0.051(5) Uani 1 1 d .
H12A H 0.4971 0.3082 0.3351 0.076 Uiso 1 1 calc R
H12B H 0.6058 0.3444 0.3017 0.076 Uiso 1 1 calc R
H12C H 0.4857 0.3778 0.2616 0.076 Uiso 1 1 calc R
C13 C 0.251(3) 0.433(2) 0.389(2) 0.17(2) Uani 1 1 d .
H13A H 0.1789 0.4403 0.3653 0.204 Uiso 1 1 calc R
H13B H 0.3181 0.3598 0.3739 0.204 Uiso 1 1 calc R
C14 C 0.227(4) 0.415(3) 0.4520(13) 0.150(19) Uani 1 1 d .
H14A H 0.2716 0.3312 0.4657 0.225 Uiso 1 1 calc R
H14B H 0.1390 0.4344 0.4606 0.225 Uiso 1 1 calc R
H14C H 0.2508 0.4639 0.4785 0.225 Uiso 1 1 calc R
C15 C 0.2506(19) 0.567(2) 0.2547(16) 0.105(13) Uani 1 1 d .
H15A H 0.2574 0.4882 0.2440 0.126 Uiso 1 1 calc R
H15B H 0.1639 0.6212 0.2524 0.126 Uiso 1 1 calc R
C16 C 0.322(3) 0.608(2) 0.2004(15) 0.098(10) Uani 1 1 d .
H16A H 0.3209 0.6845 0.2112 0.147 Uiso 1 1 calc R
H16B H 0.2866 0.6171 0.1566 0.147 Uiso 1 1 calc R
H16C H 0.4066 0.5503 0.1974 0.147 Uiso 1 1 calc R
C17 C 0.3184(15) 1.1708(16) 0.0695(8) 0.037(4) Uani 1 1 d .
H17A H 0.2383 1.2363 0.0705 0.055 Uiso 1 1 calc R
H17B H 0.3194 1.1123 0.0391 0.055 Uiso 1 1 calc R
H17C H 0.3812 1.2008 0.0527 0.055 Uiso 1 1 calc R
C18 C 0.3698(15) 1.2165(15) 0.2057(9) 0.039(4) Uani 1 1 d .
H18A H 0.4369 1.2357 0.1828 0.059 Uiso 1 1 calc R
H18B H 0.3885 1.1866 0.2528 0.059 Uiso 1 1 calc R
H18C H 0.2944 1.2877 0.2058 0.059 Uiso 1 1 calc R
C19 C 0.5304(15) 0.8208(15) 0.1047(9) 0.038(4) Uani 1 1 d .
H19A H 0.5032 0.8601 0.0602 0.057 Uiso 1 1 calc R
H19B H 0.4741 0.7851 0.1254 0.057 Uiso 1 1 calc R
H19C H 0.6124 0.7592 0.0986 0.057 Uiso 1 1 calc R
C20 C 0.6671(15) 0.9766(16) 0.1269(8) 0.040(4) Uani 1 1 d .
H20A H 0.7426 0.9055 0.1250 0.060 Uiso 1 1 calc R
H20B H 0.6754 1.0317 0.1566 0.060 Uiso 1 1 calc R
H20C H 0.6513 1.0143 0.0808 0.060 Uiso 1 1 calc R
C21 C 0.0216(15) 1.1277(15) 0.0712(8) 0.038(4) Uani 1 1 d .
H21A H 0.0782 1.1531 0.0411 0.058 Uiso 1 1 calc R
H21B H -0.0260 1.1899 0.1020 0.058 Uiso 1 1 calc R
H21C H -0.0334 1.1124 0.0436 0.058 Uiso 1 1 calc R
C22 C 0.0019(16) 0.9182(16) 0.1579(8) 0.041(4) Uani 1 1 d .
H22A H -0.0276 0.8933 0.1202 0.061 Uiso 1 1 calc R
H22B H -0.0673 0.9755 0.1834 0.061 Uiso 1 1 calc R
H22C H 0.0436 0.8493 0.1885 0.061 Uiso 1 1 calc R
C23 C 0.2254(15) 0.8830(15) 0.0635(8) 0.037(4) Uani 1 1 d .
H23A H 0.2660 0.8067 0.0883 0.055 Uiso 1 1 calc R
H23B H 0.2860 0.9150 0.0452 0.055 Uiso 1 1 calc R
H23C H 0.1840 0.8724 0.0259 0.055 Uiso 1 1 calc R
C24 C -0.1060(13) 1.1958(14) 0.2713(8) 0.033(4) Uani 1 1 d .
H24A H -0.1634 1.2647 0.2948 0.050 Uiso 1 1 calc R
H24B H -0.1000 1.1235 0.2989 0.050 Uiso 1 1 calc R
H24C H -0.1350 1.1950 0.2268 0.050 Uiso 1 1 calc R
C25 C 0.0893(14) 1.2267(14) 0.3452(8) 0.034(4) Uani 1 1 d .
H25A H 0.0207 1.2910 0.3664 0.051 Uiso 1 1 calc R
H25B H 0.1611 1.2468 0.3393 0.051 Uiso 1 1 calc R
H25C H 0.1072 1.1539 0.3746 0.051 Uiso 1 1 calc R
C26 C 0.0259(16) 1.3410(14) 0.2013(9) 0.042(5) Uani 1 1 d .
H26A H 0.0029 1.3312 0.1567 0.064 Uiso 1 1 calc R
H26B H 0.1019 1.3541 0.1953 0.064 Uiso 1 1 calc R
H26C H -0.0388 1.4091 0.2219 0.064 Uiso 1 1 calc R
C27 C 0.6861(14) 0.5699(13) 0.2091(8) 0.031(4) Uani 1 1 d U
H27A H 0.7047 0.5964 0.1624 0.046 Uiso 1 1 calc R
H27B H 0.6020 0.5748 0.2138 0.046 Uiso 1 1 calc R
H27C H 0.7420 0.4880 0.2188 0.046 Uiso 1 1 calc R
C28 C 0.7371(13) 0.5757(14) 0.3570(8) 0.034(4) Uani 1 1 d .
H28A H 0.8170 0.5103 0.3526 0.052 Uiso 1 1 calc R
H28B H 0.6741 0.5441 0.3693 0.052 Uiso 1 1 calc R
H28C H 0.7370 0.6256 0.3928 0.052 Uiso 1 1 calc R
C29 C 0.8449(13) 0.6986(12) 0.2419(8) 0.030(4) Uani 1 1 d .
H29A H 0.9177 0.6254 0.2461 0.045 Uiso 1 1 calc R
H29B H 0.8504 0.7572 0.2700 0.045 Uiso 1 1 calc R
H29C H 0.8395 0.7291 0.1940 0.045 Uiso 1 1 calc R
C30 C 0.4519(13) 1.0801(12) 0.3932(8) 0.026(3) Uani 1 1 d .
H30A H 0.3996 1.0430 0.4178 0.039 Uiso 1 1 calc R
H30B H 0.4062 1.1388 0.3584 0.039 Uiso 1 1 calc R
H30C H 0.4785 1.1190 0.4255 0.039 Uiso 1 1 calc R
C31 C 0.6782(14) 0.8639(14) 0.4221(8) 0.033(4) Uani 1 1 d .
H31A H 0.7525 0.8028 0.4029 0.049 Uiso 1 1 calc R
H31B H 0.6280 0.8265 0.4488 0.049 Uiso 1 1 calc R
H31C H 0.7001 0.9105 0.4518 0.049 Uiso 1 1 calc R
C32 C 0.6859(14) 1.0395(14) 0.3065(8) 0.031(4) Uani 1 1 d .
H32A H 0.7152 1.0731 0.3404 0.046 Uiso 1 1 calc R
H32B H 0.6375 1.1028 0.2747 0.046 Uiso 1 1 calc R
H32C H 0.7557 0.9825 0.2812 0.046 Uiso 1 1 calc R

loop_
_atom_site_aniso_label
_atom_site_aniso_U_11
_atom_site_aniso_U_22
_atom_site_aniso_U_33
_atom_site_aniso_U_23
_atom_site_aniso_U_13
_atom_site_aniso_U_12
Zr1 0.0106(7) 0.0152(7) 0.0293(8) 0.0019(6) -0.0015(6) -0.0029(6)
Pb1 0.0074(2) 0.0120(2) 0.0172(3) -0.00065(17) 0.00026(17) -0.00482(18)
P1 0.021(2) 0.025(2) 0.087(4) -0.024(2) 0.009(2) -0.0129(19)
Si1 0.016(2) 0.021(2) 0.022(2) -0.0014(16) -0.0019(16) -0.0071(17)
Si2 0.019(2) 0.022(2) 0.025(2) 0.0028(17) -0.0030(17) -0.0074(17)
Si3 0.0107(19) 0.024(2) 0.025(2) -0.0001(16) 0.0009(16) -0.0046(16)
Si4 0.0145(19) 0.019(2) 0.020(2) -0.0036(16) -0.0016(16) -0.0036(16)
Si5 0.022(2) 0.039(3) 0.031(3) 0.000(2) -0.0090(19) -0.015(2)
Si6 0.020(2) 0.021(2) 0.035(3) -0.0024(18) 0.0015(18) -0.0066(18)
Si7 0.0128(19) 0.021(2) 0.033(2) -0.0036(17) 0.0014(17) -0.0045(17)
Si8 0.017(2) 0.026(2) 0.028(2) -0.0036(17) -0.0035(17) -0.0110(18)
C1 0.013(5) 0.022(5) 0.022(5) 0.002(4) 0.004(4) -0.007(4)
C2 0.014(6) 0.020(6) 0.030(7) 0.003(5) 0.004(5) -0.004(5)
C3 0.020(8) 0.035(9) 0.025(8) -0.007(7) 0.002(6) -0.015(7)
C4 0.014(8) 0.041(10) 0.059(12) 0.006(9) -0.004(8) -0.012(7)
C5 0.015(6) 0.033(7) 0.041(7) -0.003(6) 0.000(5) -0.013(5)
C6 0.030(7) 0.038(7) 0.022(6) 0.005(5) -0.018(5) -0.023(6)
C7 0.024(8) 0.016(7) 0.010(7) 0.004(5) -0.001(6) -0.012(6)
C8 0.024(8) 0.028(8) 0.030(9) -0.006(7) 0.007(7) -0.010(7)
C9 0.018(8) 0.032(9) 0.051(11) 0.010(8) -0.003(7) -0.015(7)
C10 0.006(7) 0.038(9) 0.023(8) 0.000(7) -0.001(6) 0.003(6)
C11 0.015(7) 0.015(7) 0.045(10) -0.002(6) -0.003(7) -0.003(6)
C12 0.030(10) 0.042(11) 0.081(15) -0.018(10) 0.021(10) -0.017(9)
C13 0.069(19) 0.060(18) 0.39(6) -0.12(3) 0.13(3) -0.051(16)
C14 0.37(6) 0.09(2) 0.050(16) 0.018(15) -0.06(3) -0.14(3)
C15 0.032(12) 0.071(17) 0.21(3) -0.12(2) -0.040(16) 0.015(11)
C16 0.11(3) 0.063(17) 0.13(3) 0.011(17) -0.07(2) -0.027(17)
C17 0.027(9) 0.054(11) 0.033(10) 0.005(8) 0.006(7) -0.024(8)
C18 0.025(9) 0.052(11) 0.047(11) -0.009(9) 0.007(8) -0.024(8)
C19 0.030(9) 0.045(10) 0.041(10) -0.001(8) -0.001(8) -0.016(8)
C20 0.038(10) 0.057(12) 0.033(10) 0.024(8) -0.003(8) -0.033(9)
C21 0.035(10) 0.053(11) 0.032(10) 0.000(8) -0.018(8) -0.019(9)
C22 0.040(11) 0.057(12) 0.030(10) -0.003(8) -0.014(8) -0.021(9)
C23 0.032(10) 0.045(10) 0.036(10) -0.009(8) -0.004(8) -0.017(8)
C24 0.018(8) 0.031(9) 0.042(10) -0.002(7) -0.006(7) 0.000(7)
C25 0.024(9) 0.024(8) 0.054(11) -0.006(7) 0.006(8) -0.010(7)
C26 0.042(11) 0.027(9) 0.041(10) 0.000(8) 0.022(8) -0.001(8)
C27 0.024(7) 0.030(7) 0.032(7) -0.001(6) -0.010(6) -0.003(6)
C28 0.009(7) 0.039(10) 0.042(10) 0.007(8) -0.002(7) 0.003(7)
C29 0.015(8) 0.016(7) 0.051(10) -0.003(7) 0.011(7) -0.001(6)
C30 0.019(8) 0.022(8) 0.033(9) -0.005(6) 0.005(6) -0.004(6)
C31 0.028(9) 0.041(10) 0.027(9) 0.008(7) -0.023(7) -0.009(8)
C32 0.027(9) 0.034(9) 0.031(9) -0.001(7) -0.004(7) -0.011(7)

loop_
_atom_type_symbol
_atom_type_description
_atom_type_scat_dispersion_real
_atom_type_scat_dispersion_imag
_atom_type_scat_source
C C 0.0033 0.0016 'International Tables Vol C Tables 4.2.6.8 and 6.1.1.4'
H H 0.0000 0.0000 'International Tables Vol C Tables 4.2.6.8 and 6.1.1.4'
P P 0.1023 0.0942 'International Tables Vol C Tables 4.2.6.8 and 6.1.1.4'
Pb Pb -3.3944 10.1111 'International Tables Vol C Tables 4.2.6.8 and 6.1.1.4'
Si Si 0.0817 0.0704 'International Tables Vol C Tables 4.2.6.8 and 6.1.1.4'
Zr Zr -2.9673 0.5597 'International Tables Vol C Tables 4.2.6.8 and 6.1.1.4'

loop_
_geom_angle_atom_site_label_1
_geom_angle_atom_site_label_2
_geom_angle_atom_site_label_3
_geom_angle
C3 Zr1 C2 32.7(5)
C3 Zr1 C9 86.2(5)
C2 Zr1 C9 116.2(5)
C3 Zr1 C8 118.0(5)
C2 Zr1 C8 149.0(5)
C9 Zr1 C8 32.8(5)
C3 Zr1 C4 33.4(5)
C2 Zr1 C4 54.7(5)
C9 Zr1 C4 85.9(5)
C8 Zr1 C4 107.7(5)
C3 Zr1 C1 54.7(5)
C2 Zr1 C1 33.2(5)
C9 Zr1 C1 138.6(5)
C8 Zr1 C1 159.1(5)
C4 Zr1 C1 54.4(5)
C3 Zr1 C5 53.5(5)
C2 Zr1 C5 53.7(5)
C9 Zr1 C5 115.0(5)
C8 Zr1 C5 126.7(5)
C4 Zr1 C5 31.8(5)
C1 Zr1 C5 32.4(4)
C3 Zr1 C10 80.8(5)
C2 Zr1 C10 99.6(5)
C9 Zr1 C10 33.1(5)
C8 Zr1 C10 54.6(5)
C4 Zr1 C10 98.5(5)
C1 Zr1 C10 132.3(4)
C5 Zr1 C10 129.9(5)
C3 Zr1 C6 108.9(5)
C2 Zr1 C6 115.3(5)
C9 Zr1 C6 53.6(5)
C8 Zr1 C6 53.4(5)
C4 Zr1 C6 131.0(6)
C1 Zr1 C6 145.1(5)
C5 Zr1 C6 161.8(5)
C10 Zr1 C6 32.5(5)
C3 Zr1 C7 135.9(5)
C2 Zr1 C7 148.4(5)
C9 Zr1 C7 54.8(5)
C8 Zr1 C7 32.5(4)
C4 Zr1 C7 139.2(5)
C1 Zr1 C7 166.3(4)
C5 Zr1 C7 156.4(4)
C10 Zr1 C7 55.4(4)
C6 Zr1 C7 33.2(4)
C3 Zr1 P1 127.5(4)
C2 Zr1 P1 123.8(4)
C9 Zr1 P1 105.9(4)
C8 Zr1 P1 79.6(4)
C4 Zr1 P1 95.5(4)
C1 Zr1 P1 90.7(3)
C5 Zr1 P1 75.8(4)
C10 Zr1 P1 134.2(4)
C6 Zr1 P1 119.4(4)
C7 Zr1 P1 86.5(3)
C3 Zr1 Pb1 117.4(4)
C2 Zr1 Pb1 86.0(3)
C9 Zr1 Pb1 134.5(3)
C8 Zr1 Pb1 116.6(3)
C4 Zr1 Pb1 135.6(4)
C1 Zr1 Pb1 81.6(3)
C5 Zr1 Pb1 110.1(4)
C10 Zr1 Pb1 108.7(3)
C6 Zr1 Pb1 81.2(3)
C7 Zr1 Pb1 85.1(3)
P1 Zr1 Pb1 90.15(12)
Si1 Pb1 Si4 97.94(12)
Si1 Pb1 Zr1 131.08(9)
Si4 Pb1 Zr1 130.54(9)
C11 P1 C13 102.0(10)
C11 P1 C15 100.8(8)
C13 P1 C15 101.2(17)
C11 P1 Zr1 113.9(5)
C13 P1 Zr1 118.4(10)
C15 P1 Zr1 117.9(7)
Si5 Si1 Si2 107.5(2)
Si5 Si1 Si6 106.9(2)
Si2 Si1 Si6 105.2(2)
Si5 Si1 Pb1 119.07(19)
Si2 Si1 Pb1 105.67(17)
Si6 Si1 Pb1 111.64(18)
C17 Si2 C18 103.4(8)
C17 Si2 Si3 113.3(6)
C18 Si2 Si3 106.5(6)
C17 Si2 Si1 114.1(5)
C18 Si2 Si1 113.8(5)
Si3 Si2 Si1 105.7(2)
C19 Si3 C20 106.1(8)
C19 Si3 Si2 109.1(5)
C20 Si3 Si2 109.9(6)
C19 Si3 Si4 108.8(5)
C20 Si3 Si4 116.7(5)
Si2 Si3 Si4 106.0(2)
Si3 Si4 Si8 112.4(2)
Si3 Si4 Si7 103.9(2)
Si8 Si4 Si7 106.9(2)
Si3 Si4 Pb1 102.70(17)
Si8 Si4 Pb1 110.69(18)
Si7 Si4 Pb1 120.06(18)
C22 Si5 C23 106.7(8)
C22 Si5 C21 107.5(8)
C23 Si5 C21 108.1(8)
C22 Si5 Si1 111.9(5)
C23 Si5 Si1 113.2(5)
C21 Si5 Si1 109.2(5)
C24 Si6 C26 105.0(8)
C24 Si6 C25 107.3(7)
C26 Si6 C25 108.6(8)
C24 Si6 Si1 113.0(5)
C26 Si6 Si1 111.1(5)
C25 Si6 Si1 111.6(5)
C29 Si7 C27 108.0(7)
C29 Si7 C28 107.2(7)
C27 Si7 C28 106.2(7)
C29 Si7 Si4 106.3(5)
C27 Si7 Si4 113.1(5)
C28 Si7 Si4 115.6(5)
C32 Si8 C31 107.0(7)
C32 Si8 C30 107.1(7)
C31 Si8 C30 106.0(7)
C32 Si8 Si4 112.3(5)
C31 Si8 Si4 110.5(5)
C30 Si8 Si4 113.5(5)
C5 C1 C2 105.3(13)
C5 C1 Zr1 74.0(8)
C2 C1 Zr1 71.1(8)
C3 C2 C1 108.9(13)
C3 C2 Zr1 73.4(8)
C1 C2 Zr1 75.7(8)
C2 C3 C4 108.5(14)
C2 C3 Zr1 73.9(8)
C4 C3 Zr1 75.2(9)
C5 C4 C3 106.4(15)
C5 C4 Zr1 75.0(9)
C3 C4 Zr1 71.4(8)
C4 C5 C1 111.0(14)
C4 C5 Zr1 73.2(9)
C1 C5 Zr1 73.5(8)
C10 C6 C7 110.7(13)
C10 C6 Zr1 73.6(8)
C7 C6 Zr1 73.7(7)
C8 C7 C6 104.3(12)
C8 C7 Zr1 71.6(8)
C6 C7 Zr1 73.0(7)
C9 C8 C7 110.5(13)
C9 C8 Zr1 72.9(9)
C7 C8 Zr1 75.9(8)
C8 C9 C10 109.2(13)
C8 C9 Zr1 74.3(9)
C10 C9 Zr1 75.8(9)
C6 C10 C9 105.4(13)
C6 C10 Zr1 73.9(8)
C9 C10 Zr1 71.2(9)
C12 C11 P1 119.3(11)
C14 C13 P1 125(3)
C16 C15 P1 117.8(15)

loop_
_geom_bond_atom_site_label_1
_geom_bond_atom_site_label_2
_geom_bond_distance
Zr1 C3 2.449(15)
Zr1 C2 2.454(14)
Zr1 C9 2.462(16)
Zr1 C8 2.480(16)
Zr1 C4 2.499(15)
Zr1 C1 2.513(14)
Zr1 C5 2.520(14)
Zr1 C10 2.522(15)
Zr1 C6 2.526(13)
Zr1 C7 2.535(13)
Zr1 P1 2.719(5)
Zr1 Pb1 2.8209(17)
Pb1 Si1 2.703(4)
Pb1 Si4 2.713(4)
P1 C11 1.833(14)
P1 C13 1.86(3)
P1 C15 1.99(3)
Si1 Si5 2.346(6)
Si1 Si2 2.349(6)
Si1 Si6 2.356(6)
Si2 C17 1.889(16)
Si2 C18 1.897(17)
Si2 Si3 2.339(6)
Si3 C19 1.905(17)
Si3 C20 1.930(15)
Si3 Si4 2.351(6)
Si4 Si8 2.355(5)
Si4 Si7 2.361(5)
Si5 C22 1.874(17)
Si5 C23 1.874(17)
Si5 C21 1.892(16)
Si6 C24 1.883(16)
Si6 C26 1.886(16)
Si6 C25 1.896(17)
Si7 C29 1.893(14)
Si7 C27 1.902(15)
Si7 C28 1.917(16)
Si8 C32 1.859(15)
Si8 C31 1.884(14)
Si8 C30 1.892(14)
C1 C5 1.406(19)
C1 C2 1.42(2)
C2 C3 1.379(19)
C3 C4 1.42(2)
C4 C5 1.37(2)
C6 C10 1.41(2)
C6 C7 1.45(2)
C7 C8 1.404(19)
C8 C9 1.39(2)
C9 C10 1.42(2)
C11 C12 1.50(2)
C13 C14 1.28(4)
C15 C16 1.48(4)

loop_
_geom_torsion_atom_site_label_1
_geom_torsion_atom_site_label_2
_geom_torsion_atom_site_label_3
_geom_torsion_atom_site_label_4
_geom_torsion
C3 Zr1 Pb1 Si1 -25.5(4)
C2 Zr1 Pb1 Si1 -15.9(4)
C9 Zr1 Pb1 Si1 -139.4(5)
C8 Zr1 Pb1 Si1 -173.6(4)
C4 Zr1 Pb1 Si1 9.9(6)
C1 Zr1 Pb1 Si1 17.2(3)
C5 Zr1 Pb1 Si1 33.0(4)
C10 Zr1 Pb1 Si1 -114.6(4)
C6 Zr1 Pb1 Si1 -132.3(4)
C7 Zr1 Pb1 Si1 -165.6(3)
P1 Zr1 Pb1 Si1 107.93(16)
C3 Zr1 Pb1 Si4 145.2(4)
C2 Zr1 Pb1 Si4 154.7(4)
C9 Zr1 Pb1 Si4 31.3(5)
C8 Zr1 Pb1 Si4 -3.0(4)
C4 Zr1 Pb1 Si4 -179.4(6)
C1 Zr1 Pb1 Si4 -172.1(3)
C5 Zr1 Pb1 Si4 -156.4(4)
C10 Zr1 Pb1 Si4 56.0(4)
C6 Zr1 Pb1 Si4 38.3(4)
C7 Zr1 Pb1 Si4 5.1(3)
P1 Zr1 Pb1 Si4 -81.42(16)
C3 Zr1 P1 C11 -168.4(7)
C2 Zr1 P1 C11 151.4(7)
C9 Zr1 P1 C11 -70.8(7)
C8 Zr1 P1 C11 -51.0(7)
C4 Zr1 P1 C11 -158.0(7)
C1 Zr1 P1 C11 147.7(7)
C5 Zr1 P1 C11 176.8(7)
C10 Zr1 P1 C11 -50.6(8)
C6 Zr1 P1 C11 -13.9(7)
C7 Zr1 P1 C11 -19.0(7)
Pb1 Zr1 P1 C11 66.1(6)
C3 Zr1 P1 C13 -48.6(17)
C2 Zr1 P1 C13 -88.8(17)
C9 Zr1 P1 C13 49.0(16)
C8 Zr1 P1 C13 68.9(16)
C4 Zr1 P1 C13 -38.2(16)
C1 Zr1 P1 C13 -92.5(16)
C5 Zr1 P1 C13 -63.4(16)
C10 Zr1 P1 C13 69.2(17)
C6 Zr1 P1 C13 105.9(16)
C7 Zr1 P1 C13 100.9(16)
Pb1 Zr1 P1 C13 -174.1(16)
C3 Zr1 P1 C15 73.9(11)
C2 Zr1 P1 C15 33.6(10)
C9 Zr1 P1 C15 171.5(10)
C8 Zr1 P1 C15 -168.7(10)
C4 Zr1 P1 C15 84.2(10)
C1 Zr1 P1 C15 29.9(10)
C5 Zr1 P1 C15 59.0(10)
C10 Zr1 P1 C15 -168.4(10)
C6 Zr1 P1 C15 -131.7(10)
C7 Zr1 P1 C15 -136.7(10)
Pb1 Zr1 P1 C15 -51.7(10)
Si4 Pb1 Si1 Si5 114.7(2)
Zr1 Pb1 Si1 Si5 -72.5(2)
Si4 Pb1 Si1 Si2 -6.15(19)
Zr1 Pb1 Si1 Si2 166.69(13)
Si4 Pb1 Si1 Si6 -120.00(19)
Zr1 Pb1 Si1 Si6 52.8(2)
Si5 Si1 Si2 C17 29.2(7)
Si6 Si1 Si2 C17 -84.5(6)
Pb1 Si1 Si2 C17 157.3(6)
Si5 Si1 Si2 C18 147.5(6)
Si6 Si1 Si2 C18 33.9(7)
Pb1 Si1 Si2 C18 -84.4(6)
Si5 Si1 Si2 Si3 -96.0(2)
Si6 Si1 Si2 Si3 150.4(2)
Pb1 Si1 Si2 Si3 32.1(2)
C17 Si2 Si3 C19 -58.0(8)
C18 Si2 Si3 C19 -171.0(8)
Si1 Si2 Si3 C19 67.6(6)
C17 Si2 Si3 C20 58.0(8)
C18 Si2 Si3 C20 -55.0(8)
Si1 Si2 Si3 C20 -176.4(6)
C17 Si2 Si3 Si4 -175.0(6)
C18 Si2 Si3 Si4 72.0(6)
Si1 Si2 Si3 Si4 -49.4(3)
C19 Si3 Si4 Si8 166.7(6)
C20 Si3 Si4 Si8 46.7(7)
Si2 Si3 Si4 Si8 -76.1(3)
C19 Si3 Si4 Si7 51.5(6)
C20 Si3 Si4 Si7 -68.6(7)
Si2 Si3 Si4 Si7 168.7(2)
C19 Si3 Si4 Pb1 -74.3(6)
C20 Si3 Si4 Pb1 165.7(7)
Si2 Si3 Si4 Pb1 42.9(2)
Si1 Pb1 Si4 Si3 -21.16(18)
Zr1 Pb1 Si4 Si3 165.94(12)
Si1 Pb1 Si4 Si8 99.04(19)
Zr1 Pb1 Si4 Si8 -73.9(2)
Si1 Pb1 Si4 Si7 -135.7(2)
Zr1 Pb1 Si4 Si7 51.4(2)
Si2 Si1 Si5 C22 172.9(6)
Si6 Si1 Si5 C22 -74.6(7)
Pb1 Si1 Si5 C22 53.0(7)
Si2 Si1 Si5 C23 52.3(6)
Si6 Si1 Si5 C23 164.8(6)
Pb1 Si1 Si5 C23 -67.7(6)
Si2 Si1 Si5 C21 -68.2(6)
Si6 Si1 Si5 C21 44.3(6)
Pb1 Si1 Si5 C21 171.9(6)
Si5 Si1 Si6 C24 42.4(6)
Si2 Si1 Si6 C24 156.5(6)
Pb1 Si1 Si6 C24 -89.4(6)
Si5 Si1 Si6 C26 -75.3(7)
Si2 Si1 Si6 C26 38.7(7)
Pb1 Si1 Si6 C26 152.9(7)
Si5 Si1 Si6 C25 163.3(5)
Si2 Si1 Si6 C25 -82.6(6)
Pb1 Si1 Si6 C25 31.5(6)
Si3 Si4 Si7 C29 61.5(6)
Si8 Si4 Si7 C29 -57.6(6)
Pb1 Si4 Si7 C29 175.4(6)
Si3 Si4 Si7 C27 -56.9(6)
Si8 Si4 Si7 C27 -176.0(6)
Pb1 Si4 Si7 C27 57.0(6)
Si3 Si4 Si7 C28 -179.7(6)
Si8 Si4 Si7 C28 61.2(6)
Pb1 Si4 Si7 C28 -65.8(6)
Si3 Si4 Si8 C32 -28.7(6)
Si7 Si4 Si8 C32 84.8(6)
Pb1 Si4 Si8 C32 -142.9(5)
Si3 Si4 Si8 C31 -148.1(6)
Si7 Si4 Si8 C31 -34.7(6)
Pb1 Si4 Si8 C31 97.7(6)
Si3 Si4 Si8 C30 93.0(6)
Si7 Si4 Si8 C30 -153.6(5)
Pb1 Si4 Si8 C30 -21.2(6)
C3 Zr1 C1 C5 -76.0(9)
C2 Zr1 C1 C5 -112.8(12)
C9 Zr1 C1 C5 -53.7(12)
C8 Zr1 C1 C5 -0.1(18)
C4 Zr1 C1 C5 -34.6(9)
C10 Zr1 C1 C5 -100.7(10)
C6 Zr1 C1 C5 -147.1(10)
C7 Zr1 C1 C5 139.7(17)
P1 Zr1 C1 C5 61.6(9)
Pb1 Zr1 C1 C5 151.6(9)
C3 Zr1 C1 C2 36.8(8)
C9 Zr1 C1 C2 59.1(11)
C8 Zr1 C1 C2 112.7(14)
C4 Zr1 C1 C2 78.1(9)
C5 Zr1 C1 C2 112.8(12)
C10 Zr1 C1 C2 12.0(11)
C6 Zr1 C1 C2 -34.4(12)
C7 Zr1 C1 C2 -107.5(19)
P1 Zr1 C1 C2 174.4(8)
Pb1 Zr1 C1 C2 -95.6(8)
C5 C1 C2 C3 0.2(16)
Zr1 C1 C2 C3 -66.5(10)
C5 C1 C2 Zr1 66.8(9)
C9 Zr1 C2 C3 -25.7(10)
C8 Zr1 C2 C3 -25.2(14)
C4 Zr1 C2 C3 37.8(9)
C1 Zr1 C2 C3 115.1(12)
C5 Zr1 C2 C3 77.3(9)
C10 Zr1 C2 C3 -55.9(9)
C6 Zr1 C2 C3 -85.8(9)
C7 Zr1 C2 C3 -90.3(11)
P1 Zr1 C2 C3 108.4(8)
Pb1 Zr1 C2 C3 -164.1(9)
C3 Zr1 C2 C1 -115.1(12)
C9 Zr1 C2 C1 -140.8(8)
C8 Zr1 C2 C1 -140.4(10)
C4 Zr1 C2 C1 -77.3(9)
C5 Zr1 C2 C1 -37.9(8)
C10 Zr1 C2 C1 -171.0(8)
C6 Zr1 C2 C1 159.1(8)
C7 Zr1 C2 C1 154.5(8)
P1 Zr1 C2 C1 -6.8(9)
Pb1 Zr1 C2 C1 80.7(7)
C1 C2 C3 C4 0.1(16)
Zr1 C2 C3 C4 -67.9(11)
C1 C2 C3 Zr1 68.0(10)
C9 Zr1 C3 C2 157.1(9)
C8 Zr1 C3 C2 165.6(8)
C4 Zr1 C3 C2 -114.7(13)
C1 Zr1 C3 C2 -37.5(8)
C5 Zr1 C3 C2 -77.8(9)
C10 Zr1 C3 C2 124.2(9)
C6 Zr1 C3 C2 107.7(9)
C7 Zr1 C3 C2 131.1(9)
P1 Zr1 C3 C2 -95.8(9)
Pb1 Zr1 C3 C2 17.9(10)
C2 Zr1 C3 C4 114.7(13)
C9 Zr1 C3 C4 -88.2(10)
C8 Zr1 C3 C4 -79.7(10)
C1 Zr1 C3 C4 77.2(10)
C5 Zr1 C3 C4 36.9(9)
C10 Zr1 C3 C4 -121.1(10)
C6 Zr1 C3 C4 -137.6(9)
C7 Zr1 C3 C4 -114.2(10)
P1 Zr1 C3 C4 18.9(11)
Pb1 Zr1 C3 C4 132.6(9)
C2 C3 C4 C5 -0.4(17)
Zr1 C3 C4 C5 -67.4(10)
C2 C3 C4 Zr1 67.0(10)
C3 Zr1 C4 C5 113.5(14)
C2 Zr1 C4 C5 76.5(10)
C9 Zr1 C4 C5 -157.1(10)
C8 Zr1 C4 C5 -132.4(10)
C1 Zr1 C4 C5 35.4(9)
C10 Zr1 C4 C5 172.2(10)
C6 Zr1 C4 C5 171.0(9)
C7 Zr1 C4 C5 -142.6(9)
P1 Zr1 C4 C5 -51.5(10)
Pb1 Zr1 C4 C5 44.3(12)
C2 Zr1 C4 C3 -37.0(9)
C9 Zr1 C4 C3 89.4(10)
C8 Zr1 C4 C3 114.2(9)
C1 Zr1 C4 C3 -78.1(10)
C5 Zr1 C4 C3 -113.5(14)
C10 Zr1 C4 C3 58.8(10)
C6 Zr1 C4 C3 57.6(12)
C7 Zr1 C4 C3 104.0(10)
P1 Zr1 C4 C3 -165.0(9)
Pb1 Zr1 C4 C3 -69.2(11)
C3 C4 C5 C1 0.6(17)
Zr1 C4 C5 C1 -64.3(10)
C3 C4 C5 Zr1 64.9(10)
C2 C1 C5 C4 -0.5(16)
Zr1 C1 C5 C4 64.2(11)
C2 C1 C5 Zr1 -64.7(9)
C3 Zr1 C5 C4 -38.9(9)
C2 Zr1 C5 C4 -79.8(10)
C9 Zr1 C5 C4 25.4(11)
C8 Zr1 C5 C4 61.3(11)
C1 Zr1 C5 C4 -118.6(14)
C10 Zr1 C5 C4 -10.0(12)
C6 Zr1 C5 C4 -22(2)
C7 Zr1 C5 C4 83.8(15)
P1 Zr1 C5 C4 126.5(10)
Pb1 Zr1 C5 C4 -148.6(9)
C3 Zr1 C5 C1 79.7(9)
C2 Zr1 C5 C1 38.8(8)
C9 Zr1 C5 C1 144.0(9)
C8 Zr1 C5 C1 180.0(8)
C4 Zr1 C5 C1 118.6(14)
C10 Zr1 C5 C1 108.6(9)
C6 Zr1 C5 C1 96.5(17)
C7 Zr1 C5 C1 -157.5(10)
P1 Zr1 C5 C1 -114.9(9)
Pb1 Zr1 C5 C1 -30.0(9)
C3 Zr1 C6 C10 31.6(10)
C2 Zr1 C6 C10 66.3(10)
C9 Zr1 C6 C10 -38.6(9)
C8 Zr1 C6 C10 -79.7(9)
C4 Zr1 C6 C10 2.2(12)
C1 Zr1 C6 C10 86.4(11)
C5 Zr1 C6 C10 17(2)
C7 Zr1 C6 C10 -118.0(12)
P1 Zr1 C6 C10 -127.1(8)
Pb1 Zr1 C6 C10 147.7(9)
C3 Zr1 C6 C7 149.6(8)
C2 Zr1 C6 C7 -175.7(7)
C9 Zr1 C6 C7 79.4(9)
C8 Zr1 C6 C7 38.3(7)
C4 Zr1 C6 C7 120.2(9)
C1 Zr1 C6 C7 -155.6(8)
C5 Zr1 C6 C7 135.5(15)
C10 Zr1 C6 C7 118.0(12)
P1 Zr1 C6 C7 -9.2(9)
Pb1 Zr1 C6 C7 -94.3(7)
C10 C6 C7 C8 -0.4(15)
Zr1 C6 C7 C8 -65.3(9)
C10 C6 C7 Zr1 64.9(10)
C3 Zr1 C7 C8 68.5(10)
C2 Zr1 C7 C8 119.4(10)
C9 Zr1 C7 C8 36.2(8)
C4 Zr1 C7 C8 18.3(12)
C1 Zr1 C7 C8 -154.6(17)
C5 Zr1 C7 C8 -34.9(16)
C10 Zr1 C7 C8 76.8(9)
C6 Zr1 C7 C8 111.9(12)
P1 Zr1 C7 C8 -76.0(8)
Pb1 Zr1 C7 C8 -166.5(8)
C3 Zr1 C7 C6 -43.4(10)
C2 Zr1 C7 C6 7.5(13)
C9 Zr1 C7 C6 -75.8(9)
C8 Zr1 C7 C6 -111.9(12)
C4 Zr1 C7 C6 -93.6(10)
C1 Zr1 C7 C6 93(2)
C5 Zr1 C7 C6 -146.8(12)
C10 Zr1 C7 C6 -35.2(8)
P1 Zr1 C7 C6 172.0(8)
Pb1 Zr1 C7 C6 81.6(8)
C6 C7 C8 C9 0.9(16)
Zr1 C7 C8 C9 -65.4(11)
C6 C7 C8 Zr1 66.3(9)
C3 Zr1 C8 C9 -15.8(10)
C2 Zr1 C8 C9 -0.7(15)
C4 Zr1 C8 C9 -50.5(10)
C1 Zr1 C8 C9 -79.4(16)
C5 Zr1 C8 C9 -79.5(10)
C10 Zr1 C8 C9 37.3(8)
C6 Zr1 C8 C9 77.8(10)
C7 Zr1 C8 C9 117.0(13)
P1 Zr1 C8 C9 -143.0(9)
Pb1 Zr1 C8 C9 132.1(8)
C3 Zr1 C8 C7 -132.9(8)
C2 Zr1 C8 C7 -117.8(10)
C9 Zr1 C8 C7 -117.0(13)
C4 Zr1 C8 C7 -167.5(8)
C1 Zr1 C8 C7 163.5(11)
C5 Zr1 C8 C7 163.4(8)
C10 Zr1 C8 C7 -79.7(9)
C6 Zr1 C8 C7 -39.3(8)
P1 Zr1 C8 C7 100.0(8)
Pb1 Zr1 C8 C7 15.1(9)
C7 C8 C9 C10 -1.1(18)
Zr1 C8 C9 C10 -68.4(11)
C7 C8 C9 Zr1 67.3(11)
C3 Zr1 C9 C8 166.0(9)
C2 Zr1 C9 C8 179.6(8)
C4 Zr1 C9 C8 132.5(10)
C1 Zr1 C9 C8 148.0(9)
C5 Zr1 C9 C8 119.5(9)
C10 Zr1 C9 C8 -115.0(12)
C6 Zr1 C9 C8 -77.1(10)
C7 Zr1 C9 C8 -35.9(8)
P1 Zr1 C9 C8 38.0(9)
Pb1 Zr1 C9 C8 -68.4(10)
C3 Zr1 C9 C10 -78.9(9)
C2 Zr1 C9 C10 -65.4(9)
C8 Zr1 C9 C10 115.0(12)
C4 Zr1 C9 C10 -112.4(9)
C1 Zr1 C9 C10 -97.0(10)
C5 Zr1 C9 C10 -125.5(8)
C6 Zr1 C9 C10 37.9(8)
C7 Zr1 C9 C10 79.2(9)
P1 Zr1 C9 C10 153.0(7)
Pb1 Zr1 C9 C10 46.6(10)
C7 C6 C10 C9 -0.3(16)
Zr1 C6 C10 C9 64.7(10)
C7 C6 C10 Zr1 -65.0(9)
C8 C9 C10 C6 0.8(17)
Zr1 C9 C10 C6 -66.6(9)
C8 C9 C10 Zr1 67.4(11)
C3 Zr1 C10 C6 -149.8(10)
C2 Zr1 C10 C6 -122.9(9)
C9 Zr1 C10 C6 112.9(12)
C8 Zr1 C10 C6 75.9(9)
C4 Zr1 C10 C6 -178.3(9)
C1 Zr1 C10 C6 -129.6(9)
C5 Zr1 C10 C6 -173.0(8)
C7 Zr1 C10 C6 36.0(8)
P1 Zr1 C10 C6 75.5(10)
Pb1 Zr1 C10 C6 -33.9(9)
C3 Zr1 C10 C9 97.3(9)
C2 Zr1 C10 C9 124.2(9)
C8 Zr1 C10 C9 -37.0(8)
C4 Zr1 C10 C9 68.8(9)
C1 Zr1 C10 C9 117.5(9)
C5 Zr1 C10 C9 74.1(10)
C6 Zr1 C10 C9 -112.9(12)
C7 Zr1 C10 C9 -76.9(9)
P1 Zr1 C10 C9 -37.4(10)
Pb1 Zr1 C10 C9 -146.8(8)
C13 P1 C11 C12 49(2)
C15 P1 C11 C12 -55.2(16)
Zr1 P1 C11 C12 177.6(12)
C11 P1 C13 C14 99(4)
C15 P1 C13 C14 -158(4)
Zr1 P1 C13 C14 -27(5)
C11 P1 C15 C16 -45(2)
C13 P1 C15 C16 -149.9(19)
Zr1 P1 C15 C16 79.3(18)
